data_7114633
loop_
_publ_author_name
'Victor Ceban'
'Piotr Putaj'
'Marta Meazza'
'Mateusz B. Pitak'
'Simon J. Coles'
'Jan Vesely'
'Ramon Rios'

_publ_section_title
;
 Synergistic catalysis: highly diastereoselective benzoxazole addition to
 Morita-Baylis-Hillman carbonates
;
_journal_name_full Chem.Commun.
_journal_page_first 7447
_journal_paper_doi 10.1039/C4CC00728J
_journal_volume 50
_journal_year 2014
_chemical_formula_moiety 'C20 H17 Br N2 O5'
_chemical_formula_sum 'C20 H17 Br N2 O5'
_chemical_formula_weight 445.26
_chemical_name_systematic
;
 ?
;
_space_group_crystal_system triclinic
_space_group_IT_number 2
_space_group_name_Hall '-P 1'
_space_group_name_H-M_alt 'P -1'
_symmetry_space_group_name_Hall '-P 1'
_symmetry_space_group_name_H-M 'P -1'
_atom_sites_solution_hydrogens geom
_audit_creation_method SHELXL-2013
_cell_angle_alpha 70.132(5)
_cell_angle_beta 68.095(5)
_cell_angle_gamma 80.935(6)
_cell_formula_units_Z 2
_cell_length_a 8.9971(4)
_cell_length_b 10.0949(4)
_cell_length_c 11.5631(8)
_cell_measurement_reflns_used 11418
_cell_measurement_temperature 100(2)
_cell_measurement_theta_max 27.5
_cell_measurement_theta_min 3.2
_cell_volume 915.83(9)
_computing_cell_refinement 'CrystalClear-SM Expert 3.1 b27 (Rigaku, 20112)'
_computing_data_collection 'CrystalClear-SM Expert 3.1 b27 (Rigaku, 20112)'
_computing_data_reduction 'CrystalClear-SM Expert 3.1 b27 (Rigaku, 20112)'
_computing_structure_refinement 'SHELXL-2013 (Sheldrick, 2013)'
_computing_structure_solution 'SHELXL-2013 (Sheldrick, 2013)'
_diffrn_ambient_temperature 100(2)
_diffrn_detector CCD
_diffrn_detector_area_resol_mean 28.5714
_diffrn_measured_fraction_theta_full 0.996
_diffrn_measured_fraction_theta_max 0.997
_diffrn_measurement_device
;
AFC12 (Right): Kappa 3 circle
;
_diffrn_measurement_device_type
;
Rigaku Saturn724+ (2x2 bin mode)
;
_diffrn_measurement_method 'profile data from \w-scans'
_diffrn_measurement_specimen_support MiTeGen
_diffrn_radiation_monochromator Confocal
_diffrn_radiation_type MoK\a
_diffrn_radiation_wavelength 0.71075
_diffrn_reflns_av_R_equivalents 0.0244
_diffrn_reflns_av_unetI/netI 0.0248
_diffrn_reflns_Laue_measured_fraction_full 0.996
_diffrn_reflns_Laue_measured_fraction_max 0.997
_diffrn_reflns_limit_h_max 11
_diffrn_reflns_limit_h_min -11
_diffrn_reflns_limit_k_max 13
_diffrn_reflns_limit_k_min -13
_diffrn_reflns_limit_l_max 14
_diffrn_reflns_limit_l_min -14
_diffrn_reflns_number 12120
_diffrn_reflns_point_group_measured_fraction_full 0.996
_diffrn_reflns_point_group_measured_fraction_max 0.997
_diffrn_reflns_theta_full 25.242
_diffrn_reflns_theta_max 27.477
_diffrn_reflns_theta_min 3.194
_diffrn_source 'Rotating Anode'
_diffrn_source_current 55.0
_diffrn_source_power 2.5
_diffrn_source_voltage 45.0
_exptl_absorpt_coefficient_mu 2.280
_exptl_absorpt_correction_T_max 1.000
_exptl_absorpt_correction_T_min 0.672
_exptl_absorpt_correction_type multi-scan
_exptl_absorpt_process_details 'CrystalClear-SM Expert 3.1 b27 (Rigaku, 20112)'
_exptl_crystal_colour Colourless
_exptl_crystal_density_diffrn 1.615
_exptl_crystal_description plate
_exptl_crystal_F_000 452
_exptl_crystal_size_max 0.240
_exptl_crystal_size_mid 0.200
_exptl_crystal_size_min 0.040
_refine_diff_density_max 0.455
_refine_diff_density_min -0.431
_refine_diff_density_rms 0.065
_refine_ls_extinction_method none
_refine_ls_goodness_of_fit_ref 1.082
_refine_ls_hydrogen_treatment constr
_refine_ls_matrix_type full
_refine_ls_number_parameters 255
_refine_ls_number_reflns 4167
_refine_ls_number_restraints 0
_refine_ls_restrained_S_all 1.082
_refine_ls_R_factor_all 0.0273
_refine_ls_R_factor_gt 0.0257
_refine_ls_shift/su_max 0.000
_refine_ls_shift/su_mean 0.000
_refine_ls_structure_factor_coef Fsqd
_refine_ls_weighting_details 'w=1/[\s^2^(Fo^2^)+(0.0318P)^2^+0.6407P] where P=(Fo^2^+2Fc^2^)/3'
_refine_ls_weighting_scheme calc
_refine_ls_wR_factor_gt 0.0675
_refine_ls_wR_factor_ref 0.0684
_reflns_Friedel_coverage 0.000
_reflns_number_gt 3969
_reflns_number_total 4167
_reflns_threshold_expression 'I > 2\s(I)'
_cod_data_source_file c4cc00728j3.cif
_cod_data_source_block 2013ncs0652
_cod_database_code 7114633
_shelx_space_group_comment
;
The symmetry employed for this shelxl refinement is uniquely defined
by the following loop, which should always be used as a source of
symmetry information in preference to the above space-group names.
They are only intended as comments.
;
_shelx_estimated_absorpt_t_min 0.611
_shelx_estimated_absorpt_t_max 0.914
_shelxl_version_number 2013-4

loop_
_space_group_symop_operation_xyz
'x, y, z'
'-x, -y, -z'

loop_
_atom_site_label
_atom_site_type_symbol
_atom_site_fract_x
_atom_site_fract_y
_atom_site_fract_z
_atom_site_U_iso_or_equiv
_atom_site_adp_type
_atom_site_occupancy
_atom_site_site_symmetry_order
_atom_site_calc_flag
_atom_site_refinement_flags_posn
_atom_site_refinement_flags_adp
C1 C 0.66173(19) 0.16143(16) 0.29148(15) 0.0141(3) Uani 1 1 d . .
C2 C 0.55303(19) 0.19648(17) 0.39850(15) 0.0156(3) Uani 1 1 d . .
H2 H 0.4610 0.2562 0.3948 0.019 Uiso 1 1 calc R U
C3 C 0.5900(2) 0.13681(17) 0.51222(16) 0.0167(3) Uani 1 1 d . .
C4 C 0.7250(2) 0.04989(17) 0.51987(16) 0.0194(3) Uani 1 1 d . .
H4 H 0.7440 0.0131 0.6006 0.023 Uiso 1 1 calc R U
C5 C 0.8316(2) 0.01699(18) 0.40977(17) 0.0190(3) Uani 1 1 d . .
H5 H 0.9243 -0.0419 0.4131 0.023 Uiso 1 1 calc R U
C6 C 0.79726(19) 0.07382(16) 0.29389(16) 0.0151(3) Uani 1 1 d . .
C7 C 0.79111(18) 0.13511(16) 0.10072(15) 0.0138(3) Uani 1 1 d . .
C8 C 0.81289(19) 0.15689(16) -0.03884(15) 0.0140(3) Uani 1 1 d . .
H8 H 0.9164 0.1095 -0.0790 0.017 Uiso 1 1 calc R U
C9 C 0.6750(2) 0.08907(17) -0.04457(17) 0.0185(3) Uani 1 1 d . .
H9A H 0.6664 -0.0091 0.0119 0.028 Uiso 1 1 calc R U
H9B H 0.6966 0.0919 -0.1349 0.028 Uiso 1 1 calc R U
H9C H 0.5742 0.1412 -0.0143 0.028 Uiso 1 1 calc R U
C10 C 0.82145(18) 0.31715(16) -0.11405(15) 0.0130(3) Uani 1 1 d . .
H10 H 0.7265 0.3651 -0.0630 0.016 Uiso 1 1 calc R U
C11 C 0.81079(19) 0.34767(16) -0.24936(15) 0.0144(3) Uani 1 1 d . .
C12 C 0.9400(2) 0.31188(17) -0.34853(16) 0.0182(3) Uani 1 1 d . .
H12 H 1.0343 0.2691 -0.3307 0.022 Uiso 1 1 calc R U
C13 C 0.9339(2) 0.33739(19) -0.47283(17) 0.0221(4) Uani 1 1 d . .
H13 H 1.0229 0.3111 -0.5383 0.027 Uiso 1 1 calc R U
C14 C 0.7982(2) 0.40109(19) -0.50120(17) 0.0236(4) Uani 1 1 d . .
H14 H 0.7943 0.4195 -0.5862 0.028 Uiso 1 1 calc R U
C15 C 0.6683(2) 0.43776(18) -0.40469(18) 0.0214(3) Uani 1 1 d . .
H15 H 0.5746 0.4812 -0.4232 0.026 Uiso 1 1 calc R U
C16 C 0.6756(2) 0.41066(17) -0.28085(16) 0.0168(3) Uani 1 1 d . .
C17 C 0.97061(19) 0.38149(17) -0.12683(15) 0.0142(3) Uani 1 1 d . .
C18 C 1.1076(2) 0.31154(19) -0.12341(17) 0.0202(3) Uani 1 1 d . .
H18A H 1.1973 0.3606 -0.1364 0.024 Uiso 1 1 calc R U
H18B H 1.1160 0.2125 -0.1080 0.024 Uiso 1 1 calc R U
C19 C 0.9663(2) 0.53767(17) -0.15169(16) 0.0168(3) Uani 1 1 d . .
C20 C 0.8052(2) 0.74680(18) -0.17507(19) 0.0253(4) Uani 1 1 d . .
H20A H 0.8357 0.7735 -0.1132 0.038 Uiso 1 1 calc R U
H20B H 0.6939 0.7782 -0.1667 0.038 Uiso 1 1 calc R U
H20C H 0.8758 0.7914 -0.2646 0.038 Uiso 1 1 calc R U
N1 N 0.47740(18) 0.16604(15) 0.63176(14) 0.0202(3) Uani 1 1 d . .
N2 N 0.87784(16) 0.05959(14) 0.16888(13) 0.0160(3) Uani 1 1 d . .
O1 O 0.49982(17) 0.10277(15) 0.73528(12) 0.0284(3) Uani 1 1 d . .
O2 O 0.36611(17) 0.25167(14) 0.62197(13) 0.0275(3) Uani 1 1 d . .
O3 O 0.65669(13) 0.20138(12) 0.16748(11) 0.0149(2) Uani 1 1 d . .
O4 O 1.07948(15) 0.60529(14) -0.17533(14) 0.0262(3) Uani 1 1 d . .
O5 O 0.82007(15) 0.59556(12) -0.14667(13) 0.0206(2) Uani 1 1 d . .
Br1 Br 0.49069(2) 0.46329(2) -0.15402(2) 0.02123(7) Uani 1 1 d . .

loop_
_atom_site_aniso_label
_atom_site_aniso_U_11
_atom_site_aniso_U_22
_atom_site_aniso_U_33
_atom_site_aniso_U_23
_atom_site_aniso_U_13
_atom_site_aniso_U_12
C1 0.0177(7) 0.0128(7) 0.0113(7) -0.0014(6) -0.0056(6) -0.0028(6)
C2 0.0180(8) 0.0149(7) 0.0125(7) -0.0036(6) -0.0033(6) -0.0026(6)
C3 0.0216(8) 0.0157(7) 0.0120(7) -0.0038(6) -0.0031(6) -0.0057(6)
C4 0.0272(9) 0.0173(8) 0.0144(8) -0.0006(6) -0.0105(7) -0.0044(6)
C5 0.0203(8) 0.0183(8) 0.0187(8) -0.0029(6) -0.0100(6) 0.0000(6)
C6 0.0164(7) 0.0139(7) 0.0143(7) -0.0034(6) -0.0048(6) -0.0016(6)
C7 0.0144(7) 0.0128(7) 0.0122(7) -0.0036(6) -0.0021(6) -0.0019(5)
C8 0.0162(7) 0.0144(7) 0.0104(7) -0.0034(6) -0.0039(6) -0.0008(6)
C9 0.0239(8) 0.0166(7) 0.0163(8) -0.0036(6) -0.0079(6) -0.0050(6)
C10 0.0137(7) 0.0137(7) 0.0120(7) -0.0043(6) -0.0048(6) 0.0000(5)
C11 0.0177(7) 0.0131(7) 0.0130(7) -0.0026(6) -0.0060(6) -0.0035(6)
C12 0.0221(8) 0.0175(8) 0.0147(8) -0.0044(6) -0.0054(6) -0.0030(6)
C13 0.0309(9) 0.0211(8) 0.0123(8) -0.0050(6) -0.0025(7) -0.0076(7)
C14 0.0381(10) 0.0210(8) 0.0133(8) -0.0005(6) -0.0109(7) -0.0111(7)
C15 0.0287(9) 0.0181(8) 0.0211(8) -0.0013(7) -0.0152(7) -0.0046(7)
C16 0.0196(8) 0.0145(7) 0.0166(8) -0.0036(6) -0.0065(6) -0.0036(6)
C17 0.0164(7) 0.0171(7) 0.0085(7) -0.0037(6) -0.0027(6) -0.0032(6)
C18 0.0188(8) 0.0229(8) 0.0200(8) -0.0067(7) -0.0070(6) -0.0025(6)
C19 0.0192(8) 0.0195(8) 0.0126(7) -0.0061(6) -0.0045(6) -0.0027(6)
C20 0.0333(10) 0.0138(8) 0.0273(9) -0.0045(7) -0.0108(8) 0.0000(7)
N1 0.0269(8) 0.0198(7) 0.0126(7) -0.0039(6) -0.0031(6) -0.0090(6)
N2 0.0177(7) 0.0156(6) 0.0141(6) -0.0039(5) -0.0057(5) 0.0004(5)
O1 0.0396(8) 0.0317(7) 0.0124(6) -0.0034(5) -0.0080(5) -0.0065(6)
O2 0.0302(7) 0.0296(7) 0.0183(6) -0.0094(6) -0.0030(5) 0.0021(6)
O3 0.0169(5) 0.0164(5) 0.0107(5) -0.0043(4) -0.0050(4) 0.0020(4)
O4 0.0223(6) 0.0253(6) 0.0326(7) -0.0118(6) -0.0059(5) -0.0075(5)
O5 0.0217(6) 0.0146(6) 0.0257(6) -0.0056(5) -0.0089(5) -0.0004(5)
Br1 0.01567(9) 0.02379(10) 0.02516(10) -0.00824(7) -0.00880(7) 0.00285(6)

loop_
_atom_type_symbol
_atom_type_description
_atom_type_scat_dispersion_real
_atom_type_scat_dispersion_imag
_atom_type_scat_source
C C 0.0033 0.0016 'International Tables Vol C Tables 4.2.6.8 and 6.1.1.4'
H H 0.0000 0.0000 'International Tables Vol C Tables 4.2.6.8 and 6.1.1.4'
N N 0.0061 0.0033 'International Tables Vol C Tables 4.2.6.8 and 6.1.1.4'
O O 0.0106 0.0060 'International Tables Vol C Tables 4.2.6.8 and 6.1.1.4'
Br Br -0.2901 2.4595 'International Tables Vol C Tables 4.2.6.8 and 6.1.1.4'

loop_
_geom_angle_atom_site_label_1
_geom_angle_atom_site_label_2
_geom_angle_atom_site_label_3
_geom_angle
O3 C1 C2 127.71(15)
O3 C1 C6 107.92(13)
C2 C1 C6 124.35(15)
C1 C2 C3 114.03(15)
C1 C2 H2 123.0
C3 C2 H2 123.0
C2 C3 C4 124.05(15)
C2 C3 N1 117.37(15)
C4 C3 N1 118.57(15)
C5 C4 C3 120.15(16)
C5 C4 H4 119.9
C3 C4 H4 119.9
C4 C5 C6 117.40(16)
C4 C5 H5 121.3
C6 C5 H5 121.3
C1 C6 C5 120.01(15)
C1 C6 N2 108.70(14)
C5 C6 N2 131.29(15)
N2 C7 O3 115.52(14)
N2 C7 C8 129.11(14)
O3 C7 C8 115.34(13)
C7 C8 C9 109.35(13)
C7 C8 C10 109.26(12)
C9 C8 C10 112.19(13)
C7 C8 H8 108.7
C9 C8 H8 108.7
C10 C8 H8 108.7
C8 C9 H9A 109.5
C8 C9 H9B 109.5
H9A C9 H9B 109.5
C8 C9 H9C 109.5
H9A C9 H9C 109.5
H9B C9 H9C 109.5
C17 C10 C11 109.70(12)
C17 C10 C8 112.95(13)
C11 C10 C8 111.43(12)
C17 C10 H10 107.5
C11 C10 H10 107.5
C8 C10 H10 107.5
C16 C11 C12 116.89(15)
C16 C11 C10 123.05(14)
C12 C11 C10 120.06(14)
C13 C12 C11 121.55(16)
C13 C12 H12 119.2
C11 C12 H12 119.2
C14 C13 C12 120.12(16)
C14 C13 H13 119.9
C12 C13 H13 119.9
C15 C14 C13 119.55(16)
C15 C14 H14 120.2
C13 C14 H14 120.2
C14 C15 C16 119.71(16)
C14 C15 H15 120.1
C16 C15 H15 120.1
C15 C16 C11 122.18(16)
C15 C16 Br1 116.79(13)
C11 C16 Br1 121.03(12)
C18 C17 C19 117.00(15)
C18 C17 C10 125.22(15)
C19 C17 C10 117.72(14)
C17 C18 H18A 120.0
C17 C18 H18B 120.0
H18A C18 H18B 120.0
O4 C19 O5 123.23(15)
O4 C19 C17 125.21(16)
O5 C19 C17 111.56(13)
O5 C20 H20A 109.5
O5 C20 H20B 109.5
H20A C20 H20B 109.5
O5 C20 H20C 109.5
H20A C20 H20C 109.5
H20B C20 H20C 109.5
O1 N1 O2 123.97(15)
O1 N1 C3 117.97(15)
O2 N1 C3 118.06(14)
C7 N2 C6 104.06(13)
C1 O3 C7 103.80(12)
C19 O5 C20 115.84(13)

loop_
_geom_bond_atom_site_label_1
_geom_bond_atom_site_label_2
_geom_bond_distance
C1 O3 1.3675(19)
C1 C2 1.378(2)
C1 C6 1.392(2)
C2 C3 1.388(2)
C2 H2 0.9500
C3 C4 1.395(2)
C3 N1 1.470(2)
C4 C5 1.388(2)
C4 H4 0.9500
C5 C6 1.397(2)
C5 H5 0.9500
C6 N2 1.401(2)
C7 N2 1.294(2)
C7 O3 1.3804(18)
C7 C8 1.492(2)
C8 C9 1.540(2)
C8 C10 1.553(2)
C8 H8 1.0000
C9 H9A 0.9800
C9 H9B 0.9800
C9 H9C 0.9800
C10 C17 1.519(2)
C10 C11 1.525(2)
C10 H10 1.0000
C11 C16 1.395(2)
C11 C12 1.397(2)
C12 C13 1.392(2)
C12 H12 0.9500
C13 C14 1.386(3)
C13 H13 0.9500
C14 C15 1.386(3)
C14 H14 0.9500
C15 C16 1.388(2)
C15 H15 0.9500
C16 Br1 1.9054(17)
C17 C18 1.328(2)
C17 C19 1.500(2)
C18 H18A 0.9500
C18 H18B 0.9500
C19 O4 1.209(2)
C19 O5 1.342(2)
C20 O5 1.444(2)
C20 H20A 0.9800
C20 H20B 0.9800
C20 H20C 0.9800
N1 O1 1.225(2)
N1 O2 1.228(2)

loop_
_geom_torsion_atom_site_label_1
_geom_torsion_atom_site_label_2
_geom_torsion_atom_site_label_3
_geom_torsion_atom_site_label_4
_geom_torsion
O3 C1 C2 C3 178.77(14)
C6 C1 C2 C3 0.3(2)
C1 C2 C3 C4 0.6(2)
C1 C2 C3 N1 -178.39(13)
C2 C3 C4 C5 -0.7(3)
N1 C3 C4 C5 178.29(14)
C3 C4 C5 C6 -0.1(2)
O3 C1 C6 C5 -179.80(14)
C2 C1 C6 C5 -1.1(2)
O3 C1 C6 N2 0.15(17)
C2 C1 C6 N2 178.89(14)
C4 C5 C6 C1 0.9(2)
C4 C5 C6 N2 -179.01(16)
N2 C7 C8 C9 112.88(18)
O3 C7 C8 C9 -64.86(17)
N2 C7 C8 C10 -123.97(17)
O3 C7 C8 C10 58.29(17)
C7 C8 C10 C17 67.10(16)
C9 C8 C10 C17 -171.46(13)
C7 C8 C10 C11 -168.88(13)
C9 C8 C10 C11 -47.43(17)
C17 C10 C11 C16 -126.48(16)
C8 C10 C11 C16 107.68(16)
C17 C10 C11 C12 53.72(18)
C8 C10 C11 C12 -72.12(18)
C16 C11 C12 C13 -0.2(2)
C10 C11 C12 C13 179.57(14)
C11 C12 C13 C14 0.7(3)
C12 C13 C14 C15 -0.7(3)
C13 C14 C15 C16 0.2(3)
C14 C15 C16 C11 0.3(2)
C14 C15 C16 Br1 -179.51(13)
C12 C11 C16 C15 -0.3(2)
C10 C11 C16 C15 179.91(15)
C12 C11 C16 Br1 179.55(11)
C10 C11 C16 Br1 -0.3(2)
C11 C10 C17 C18 -100.16(18)
C8 C10 C17 C18 24.8(2)
C11 C10 C17 C19 76.77(16)
C8 C10 C17 C19 -158.26(13)
C18 C17 C19 O4 4.0(2)
C10 C17 C19 O4 -173.19(15)
C18 C17 C19 O5 -177.01(14)
C10 C17 C19 O5 5.81(19)
C2 C3 N1 O1 172.72(14)
C4 C3 N1 O1 -6.3(2)
C2 C3 N1 O2 -6.8(2)
C4 C3 N1 O2 174.15(15)
O3 C7 N2 C6 0.17(18)
C8 C7 N2 C6 -177.56(15)
C1 C6 N2 C7 -0.19(17)
C5 C6 N2 C7 179.75(17)
C2 C1 O3 C7 -178.73(15)
C6 C1 O3 C7 -0.05(16)
N2 C7 O3 C1 -0.08(17)
C8 C7 O3 C1 177.97(13)
O4 C19 O5 C20 1.6(2)
C17 C19 O5 C20 -177.37(14)
